data_4317558
loop_
_publ_author_name
'Sam Bradley'
'Kenneth D. Camm'
'Xiaoming Liu'
'Patrick C. McGowan'
'Raheela Mumtaz'
'Karrie A. Oughton'
'Thomas J. Podesta'
'Mark Thornton-Pett'

_publ_contact_author
;
     Patrick McGowan
     School of Chemistry
     University of Leeds
     Leeds LS2 9JT
     UK
;
_publ_contact_author_email patrickm@chem.leeds.ac.uk
_publ_contact_author_fax '+44 (0)113 2336565'
_publ_contact_author_phone '+44 (0)113 2336404'
_publ_section_title
;
 Synthesis and Structural Studies of 1,1'-Bis-Amino-Functionalized
 Ferrocenes, Ferrocene Salts, and Ferrocenium Salts
;
_journal_name_full 'Inorganic Chemistry'
_journal_page_first 715
_journal_page_last 726
_journal_paper_doi 10.1021/ic010821k
_journal_volume 41
_journal_year 2002
_chemical_formula_sum 'C24 H38 B3 F12 Fe N2'
_chemical_formula_weight 670.84
_chemical_name_systematic
;
   ?
;
_space_group_IT_number 2
_symmetry_cell_setting triclinic
_symmetry_space_group_name_Hall '-P 1'
_symmetry_space_group_name_H-M 'P -1'
_atom_sites_solution_hydrogens geom
_atom_sites_solution_primary direct
_atom_sites_solution_secondary difmap
_audit_creation_method SHELXL-97
_cell_angle_alpha 93.8530(5)
_cell_angle_beta 99.2720(6)
_cell_angle_gamma 113.7380(6)
_cell_formula_units_Z 4
_cell_length_a 12.40280(10)
_cell_length_b 14.1872(2)
_cell_length_c 18.6994(2)
_cell_measurement_temperature 150(2)
_cell_volume 2940.71(6)
_computing_structure_refinement 'SHELXL-97 (Sheldrick, 1997)'
_computing_structure_solution 'SHELXS-97 (Sheldrick, 1990)'
_diffrn_ambient_temperature 150(2)
_diffrn_measured_fraction_theta_full 0.998
_diffrn_measured_fraction_theta_max 0.998
_diffrn_radiation_monochromator graphite
_diffrn_radiation_source 'fine-focus sealed tube'
_diffrn_radiation_type MoK\a
_diffrn_radiation_wavelength 0.71069
_diffrn_reflns_av_R_equivalents 0.0799
_diffrn_reflns_av_sigmaI/netI 0.0421
_diffrn_reflns_limit_h_max 14
_diffrn_reflns_limit_h_min -15
_diffrn_reflns_limit_k_max 17
_diffrn_reflns_limit_k_min -17
_diffrn_reflns_limit_l_max 23
_diffrn_reflns_limit_l_min -23
_diffrn_reflns_number 57236
_diffrn_reflns_theta_full 26.00
_diffrn_reflns_theta_max 26.00
_diffrn_reflns_theta_min 1.80
_exptl_absorpt_coefficient_mu 0.608
_exptl_absorpt_correction_T_max 0.9587
_exptl_absorpt_correction_T_min 0.7157
_exptl_crystal_density_diffrn 1.515
_exptl_crystal_density_method 'not measured'
_exptl_crystal_F_000 1380
_exptl_crystal_size_max 0.59
_exptl_crystal_size_mid 0.19
_exptl_crystal_size_min 0.07
_refine_diff_density_max 1.526
_refine_diff_density_min -0.769
_refine_diff_density_rms 0.127
_refine_ls_extinction_coef 0.025(2)
_refine_ls_extinction_expression Fc^*^=kFc[1+0.001xFc^2^\l^3^/sin(2\q)]^-1/4^
_refine_ls_extinction_method SHELXL
_refine_ls_goodness_of_fit_ref 1.027
_refine_ls_hydrogen_treatment mixed
_refine_ls_matrix_type full
_refine_ls_number_parameters 758
_refine_ls_number_reflns 11535
_refine_ls_number_restraints 0
_refine_ls_restrained_S_all 1.027
_refine_ls_R_factor_all 0.0773
_refine_ls_R_factor_gt 0.0653
_refine_ls_shift/su_max 0.035
_refine_ls_shift/su_mean 0.006
_refine_ls_structure_factor_coef Fsqd
_refine_ls_weighting_details 'calc w=1/[\s^2^(Fo^2^)+(0.1241P)^2^+3.4221P] where P=(Fo^2^+2Fc^2^)/3'
_refine_ls_weighting_scheme calc
_refine_ls_wR_factor_gt 0.1840
_refine_ls_wR_factor_ref 0.2029
_reflns_number_gt 9747
_reflns_number_total 11535
_reflns_threshold_expression >2sigma(I)
_cod_data_source_file ic010821k_1.cif
_cod_data_source_block kcx4
_cod_original_cell_volume 2940.70(6)
_cod_database_code 4317558

loop_
_symmetry_equiv_pos_as_xyz
'x, y, z'
'-x, -y, -z'

loop_
_atom_site_label
_atom_site_type_symbol
_atom_site_fract_x
_atom_site_fract_y
_atom_site_fract_z
_atom_site_U_iso_or_equiv
_atom_site_adp_type
_atom_site_occupancy
_atom_site_symmetry_multiplicity
_atom_site_calc_flag
_atom_site_refinement_flags
_atom_site_disorder_assembly
_atom_site_disorder_group
Fe1 Fe 0.7760 0.5660 0.2660 0.03655(17) Uani 1 1 d . . .
N8 N 1.1988(2) 0.5692(2) 0.36727(14) 0.0363(6) Uani 1 1 d . . .
H8 H 1.1728 0.5083 0.3347 0.044 Uiso 1 1 calc R . .
N28 N 0.3525(2) 0.5613(2) 0.09082(15) 0.0406(6) Uani 1 1 d . . .
H28 H 0.3110 0.5257 0.1249 0.049 Uiso 1 1 calc R . .
C7 C 1.0994(3) 0.6054(3) 0.35829(19) 0.0406(7) Uani 1 1 d . . .
H7A H 1.0818 0.6173 0.3070 0.049 Uiso 1 1 calc R . .
H7B H 1.1274 0.6727 0.3903 0.049 Uiso 1 1 calc R . .
C10 C 1.3332(3) 0.5130(3) 0.44974(19) 0.0429(7) Uani 1 1 d . . .
H10A H 1.3544 0.5015 0.5007 0.051 Uiso 1 1 calc R . .
H10B H 1.3071 0.4463 0.4173 0.051 Uiso 1 1 calc R . .
C11 C 1.4433(3) 0.5942(3) 0.4294(2) 0.0472(8) Uani 1 1 d . . .
H11A H 1.5073 0.5689 0.4320 0.057 Uiso 1 1 calc R . .
H11B H 1.4744 0.6592 0.4645 0.057 Uiso 1 1 calc R . .
C21 C 0.7596(3) 0.6284(3) 0.16956(18) 0.0431(7) Uani 1 1 d . . .
H21 H 0.7734 0.6989 0.1668 0.052 Uiso 1 1 calc R . .
C1 C 0.7624(3) 0.4998(3) 0.36251(18) 0.0451(8) Uani 1 1 d . . .
H1 H 0.7293 0.4273 0.3650 0.054 Uiso 1 1 calc R . .
C29 C 0.2706(3) 0.5181(3) 0.01608(19) 0.0476(8) Uani 1 1 d . . .
H29A H 0.3146 0.5513 -0.0217 0.057 Uiso 1 1 calc R . .
H29B H 0.2475 0.4424 0.0062 0.057 Uiso 1 1 calc R . .
C6 C 0.9849(3) 0.5288(3) 0.37684(19) 0.0411(7) Uani 1 1 d . . .
H6A H 0.9575 0.4609 0.3456 0.049 Uiso 1 1 calc R . .
H6B H 1.0017 0.5182 0.4285 0.049 Uiso 1 1 calc R . .
C2 C 0.6972(4) 0.5625(3) 0.35471(19) 0.0507(9) Uani 1 1 d . . .
H2 H 0.6129 0.5392 0.3511 0.061 Uiso 1 1 calc R . .
C5 C 0.8870(3) 0.5652(3) 0.36591(17) 0.0401(7) Uani 1 1 d . . .
C26 C 0.5297(3) 0.5524(4) 0.1727(2) 0.0546(10) Uani 1 1 d . . .
H26A H 0.5452 0.6206 0.1997 0.066 Uiso 1 1 calc R . .
H26B H 0.4795 0.4970 0.1980 0.066 Uiso 1 1 calc R . .
C13 C 1.3084(3) 0.6498(3) 0.3464(2) 0.0458(8) Uani 1 1 d . . .
H13A H 1.3354 0.7166 0.3788 0.055 Uiso 1 1 calc R . .
H13B H 1.2866 0.6612 0.2954 0.055 Uiso 1 1 calc R . .
C30 C 0.1588(3) 0.5370(4) 0.0108(2) 0.0543(9) Uani 1 1 d . . .
H30A H 0.1097 0.4967 0.0443 0.065 Uiso 1 1 calc R . .
H30B H 0.1104 0.5119 -0.0397 0.065 Uiso 1 1 calc R . .
C22 C 0.8468(3) 0.5877(3) 0.17216(18) 0.0432(7) Uani 1 1 d . . .
H22 H 0.9295 0.6261 0.1718 0.052 Uiso 1 1 calc R . .
C23 C 0.7895(3) 0.4796(3) 0.17536(18) 0.0452(8) Uani 1 1 d . . .
H23 H 0.8273 0.4330 0.1774 0.054 Uiso 1 1 calc R . .
C3 C 0.7799(4) 0.6655(3) 0.35320(19) 0.0535(10) Uani 1 1 d . . .
H3 H 0.7607 0.7235 0.3489 0.064 Uiso 1 1 calc R . .
C4 C 0.8966(4) 0.6677(3) 0.35925(19) 0.0475(8) Uani 1 1 d . . .
H4 H 0.9685 0.7271 0.3589 0.057 Uiso 1 1 calc R . .
C27 C 0.4632(3) 0.5408(3) 0.09411(19) 0.0449(8) Uani 1 1 d . . .
H27A H 0.5182 0.5900 0.0672 0.054 Uiso 1 1 calc R . .
H27B H 0.4395 0.4694 0.0694 0.054 Uiso 1 1 calc R . .
C9 C 1.2302(3) 0.5457(3) 0.44301(17) 0.0399(7) Uani 1 1 d . . .
H9A H 1.1588 0.4892 0.4542 0.048 Uiso 1 1 calc R . .
H9B H 1.2531 0.6082 0.4792 0.048 Uiso 1 1 calc R . .
C12 C 1.4106(4) 0.6157(3) 0.3526(2) 0.0516(9) Uani 1 1 d . . .
H12A H 1.3860 0.5520 0.3172 0.062 Uiso 1 1 calc R . .
H12B H 1.4818 0.6709 0.3403 0.062 Uiso 1 1 calc R . .
C25 C 0.6466(3) 0.5448(3) 0.17191(18) 0.0456(8) Uani 1 1 d . . .
C24 C 0.6671(4) 0.4531(3) 0.17504(19) 0.0475(8) Uani 1 1 d . . .
H24 H 0.6081 0.3855 0.1766 0.057 Uiso 1 1 calc R . .
C33 C 0.3829(3) 0.6746(3) 0.1109(2) 0.0511(9) Uani 1 1 d . . .
H33A H 0.4325 0.7151 0.0777 0.061 Uiso 1 1 calc R . .
H33B H 0.4310 0.6988 0.1615 0.061 Uiso 1 1 calc R . .
C31 C 0.1881(4) 0.6508(4) 0.0302(3) 0.0657(11) Uani 1 1 d . . .
H31A H 0.1128 0.6595 0.0300 0.079 Uiso 1 1 calc R . .
H31B H 0.2279 0.6901 -0.0070 0.079 Uiso 1 1 calc R . .
C32 C 0.2709(4) 0.6945(4) 0.1057(3) 0.0617(10) Uani 1 1 d . . .
H32A H 0.2945 0.7704 0.1154 0.074 Uiso 1 1 calc R . .
H32B H 0.2268 0.6618 0.1436 0.074 Uiso 1 1 calc R . .
Fe3 Fe 0.0000 0.0000 0.0000 0.0428(2) Uani 1 2 d S . .
N48 N 0.0965(2) 0.1282(2) 0.30642(14) 0.0370(6) Uani 1 1 d . . .
H48 H 0.1640 0.1155 0.3043 0.044 Uiso 1 1 calc R . .
C45 C -0.0025(3) 0.0795(3) 0.09821(18) 0.0413(7) Uani 1 1 d . . .
C44 C -0.1202(4) 0.0220(3) 0.0568(2) 0.0561(10) Uani 1 1 d . . .
H44 H -0.1830 -0.0324 0.0721 0.067 Uiso 1 1 calc R . .
C47 C 0.0493(3) 0.1446(3) 0.23156(17) 0.0424(7) Uani 1 1 d . . .
H47A H 0.1004 0.2155 0.2229 0.051 Uiso 1 1 calc R . .
H47B H -0.0334 0.1391 0.2287 0.051 Uiso 1 1 calc R . .
C53 C 0.0072(4) 0.0368(3) 0.3322(2) 0.0513(9) Uani 1 1 d . . .
H53A H -0.0190 -0.0263 0.2959 0.062 Uiso 1 1 calc R . .
H53B H -0.0645 0.0494 0.3368 0.062 Uiso 1 1 calc R . .
C49 C 0.1352(4) 0.2247(3) 0.36129(18) 0.0472(8) Uani 1 1 d . . .
H49A H 0.0645 0.2389 0.3660 0.057 Uiso 1 1 calc R . .
H49B H 0.1939 0.2853 0.3441 0.057 Uiso 1 1 calc R . .
C51 C 0.1070(4) 0.1164(4) 0.4631(2) 0.0592(11) Uani 1 1 d . . .
H51A H 0.0375 0.1288 0.4730 0.071 Uiso 1 1 calc R . .
H51B H 0.1486 0.1053 0.5094 0.071 Uiso 1 1 calc R . .
C41 C 0.0613(4) 0.1516(3) 0.0547(2) 0.0533(9) Uani 1 1 d . . .
H41 H 0.1432 0.2006 0.0681 0.064 Uiso 1 1 calc R . .
C43 C -0.1291(5) 0.0589(4) -0.0115(2) 0.0691(14) Uani 1 1 d . . .
H43 H -0.1987 0.0337 -0.0498 0.083 Uiso 1 1 calc R . .
C46 C 0.0483(5) 0.0648(3) 0.1727(2) 0.0588(11) Uani 1 1 d . . .
H46A H 0.1315 0.0718 0.1745 0.071 Uiso 1 1 calc R . .
H46B H -0.0006 -0.0061 0.1822 0.071 Uiso 1 1 calc R . .
C50 C 0.1922(4) 0.2094(4) 0.4354(2) 0.0598(10) Uani 1 1 d . . .
H50A H 0.2658 0.1998 0.4310 0.072 Uiso 1 1 calc R . .
H50B H 0.2161 0.2725 0.4712 0.072 Uiso 1 1 calc R . .
C42 C -0.0190(6) 0.1376(4) -0.0126(2) 0.0721(15) Uani 1 1 d . . .
H42 H 0.0002 0.1763 -0.0519 0.087 Uiso 1 1 calc R . .
C52 C 0.0632(5) 0.0198(4) 0.4057(3) 0.0657(12) Uani 1 1 d . . .
H52A H 0.1319 0.0031 0.4002 0.079 Uiso 1 1 calc R . .
H52B H 0.0030 -0.0402 0.4225 0.079 Uiso 1 1 calc R . .
Fe2 Fe 0.5000 0.0000 0.5000 0.03347(19) Uani 1 2 d S . .
N68 N 0.5856(2) 0.0848(2) 0.23770(14) 0.0375(6) Uani 1 1 d . . .
H68 H 0.5979 0.0242 0.2350 0.045 Uiso 1 1 calc R . .
C65 C 0.4255(3) 0.0381(3) 0.40070(18) 0.0385(7) Uani 1 1 d . . .
C63 C 0.3370(3) 0.0068(3) 0.50196(19) 0.0406(7) Uani 1 1 d . . .
H63 H 0.2850 -0.0265 0.5336 0.049 Uiso 1 1 calc R . .
C66 C 0.4456(3) 0.0224(3) 0.32498(18) 0.0426(7) Uani 1 1 d . . .
H66A H 0.3783 0.0240 0.2893 0.051 Uiso 1 1 calc R . .
H66B H 0.4453 -0.0472 0.3153 0.051 Uiso 1 1 calc R . .
C62 C 0.4312(3) 0.1088(3) 0.51788(19) 0.0407(7) Uani 1 1 d . . .
H62 H 0.4535 0.1559 0.5618 0.049 Uiso 1 1 calc R . .
C64 C 0.3338(3) -0.0367(3) 0.43068(19) 0.0405(7) Uani 1 1 d . . .
H64 H 0.2796 -0.1045 0.4067 0.049 Uiso 1 1 calc R . .
C73 C 0.6997(3) 0.1716(3) 0.2290(2) 0.0499(8) Uani 1 1 d . . .
H73A H 0.7659 0.1796 0.2697 0.060 Uiso 1 1 calc R . .
H73B H 0.6898 0.2375 0.2314 0.060 Uiso 1 1 calc R . .
C61 C 0.4870(3) 0.1279(3) 0.45524(18) 0.0398(7) Uani 1 1 d . . .
H61 H 0.5534 0.1897 0.4510 0.048 Uiso 1 1 calc R . .
C67 C 0.5624(3) 0.1036(3) 0.31322(18) 0.0413(7) Uani 1 1 d . . .
H67A H 0.6294 0.1044 0.3504 0.050 Uiso 1 1 calc R . .
H67B H 0.5611 0.1729 0.3204 0.050 Uiso 1 1 calc R . .
C72 C 0.7321(4) 0.1504(4) 0.1564(2) 0.0587(10) Uani 1 1 d . . .
H72A H 0.8052 0.2106 0.1509 0.070 Uiso 1 1 calc R . .
H72B H 0.7503 0.0886 0.1562 0.070 Uiso 1 1 calc R . .
C71 C 0.6305(4) 0.1317(4) 0.0924(2) 0.0578(10) Uani 1 1 d . . .
H71A H 0.6191 0.1965 0.0884 0.069 Uiso 1 1 calc R . .
H71B H 0.6510 0.1119 0.0464 0.069 Uiso 1 1 calc R . .
C69 C 0.4835(3) 0.0687(3) 0.17590(19) 0.0476(8) Uani 1 1 d . . .
H69A H 0.4678 0.1318 0.1766 0.057 Uiso 1 1 calc R . .
H69B H 0.4097 0.0096 0.1817 0.057 Uiso 1 1 calc R . .
C70 C 0.5155(4) 0.0462(4) 0.1031(2) 0.0563(10) Uani 1 1 d . . .
H70A H 0.5244 -0.0202 0.1012 0.068 Uiso 1 1 calc R . .
H70B H 0.4489 0.0379 0.0625 0.068 Uiso 1 1 calc R . .
F16 F 0.3437(2) 0.20047(18) 0.30197(16) 0.0627(6) Uani 1 1 d . . .
F15 F 0.5176(2) 0.30767(19) 0.27243(15) 0.0655(7) Uani 1 1 d . . .
F14 F 0.4847(3) 0.3315(3) 0.38566(16) 0.0949(10) Uani 1 1 d . . .
F13 F 0.3816(3) 0.3696(2) 0.2915(2) 0.0897(10) Uani 1 1 d . . .
B4 B 0.4314(4) 0.3031(3) 0.3125(3) 0.0486(9) Uani 1 1 d . . .
F23 F 0.8565(2) 0.17498(19) 0.39643(13) 0.0597(6) Uani 1 1 d . . .
F22 F 0.9895(2) 0.33207(19) 0.46137(15) 0.0673(7) Uani 1 1 d . . .
F21 F 0.7960(3) 0.3006(2) 0.4220(2) 0.1035(13) Uani 1 1 d . . .
F24 F 0.8494(4) 0.2185(3) 0.51083(18) 0.1310(18) Uani 1 1 d . . .
B5 B 0.8724(4) 0.2571(3) 0.4471(2) 0.0481(9) Uani 1 1 d . . .
F18 F 0.4991(2) 0.3130(2) 0.04372(15) 0.0713(7) Uani 1 1 d . . .
F20 F 0.3434(3) 0.1837(3) 0.07773(17) 0.0819(8) Uani 1 1 d . . .
F17 F 0.3078(3) 0.2779(3) -0.00896(19) 0.0854(9) Uani 1 1 d . . .
F19 F 0.3873(3) 0.1632(3) -0.03144(19) 0.0939(10) Uani 1 1 d . . .
B6 B 0.3830(4) 0.2356(4) 0.0209(3) 0.0567(11) Uani 1 1 d . . .
F2 F 0.1677(3) 0.9514(2) 0.27643(16) 0.0764(8) Uani 1 1 d . . .
F4 F 0.2033(3) 0.8900(3) 0.17641(16) 0.0794(8) Uani 1 1 d . . .
F1 F 0.0160(3) 0.8217(2) 0.1961(2) 0.0914(10) Uani 1 1 d . . .
F3 F 0.1681(4) 0.7931(3) 0.2667(2) 0.1049(12) Uani 1 1 d . . .
B1 B 0.1363(4) 0.8592(3) 0.2289(2) 0.0498(9) Uani 1 1 d . . .
F6 F 0.0832(3) 0.38951(18) 0.26075(13) 0.0664(7) Uani 1 1 d . . .
F8 F 0.2041(4) 0.4510(5) 0.1841(3) 0.157(2) Uani 1 1 d . . .
F5 F 0.0601(4) 0.5033(3) 0.1864(2) 0.1018(12) Uani 1 1 d . . .
F7 F 0.0153(4) 0.3414(3) 0.13964(18) 0.1244(16) Uani 1 1 d . . .
B2 B 0.0899(4) 0.4206(3) 0.1914(2) 0.0497(9) Uani 1 1 d . . .
F10 F 0.7213(3) 0.9670(3) 0.2608(2) 0.1018(12) Uani 1 1 d . . .
F11 F 0.6802(4) 0.7986(3) 0.24190(19) 0.1155(15) Uani 1 1 d . . .
F12 F 0.7069(4) 0.8749(3) 0.35351(18) 0.1095(13) Uani 1 1 d . . .
F9 F 0.5431(3) 0.8525(3) 0.2666(3) 0.1362(19) Uani 1 1 d . . .
B3 B 0.6630(4) 0.8717(3) 0.2811(3) 0.0526(10) Uani 1 1 d . . .

loop_
_atom_site_aniso_label
_atom_site_aniso_U_11
_atom_site_aniso_U_22
_atom_site_aniso_U_33
_atom_site_aniso_U_23
_atom_site_aniso_U_13
_atom_site_aniso_U_12
Fe1 0.0355(3) 0.0429(3) 0.0301(3) 0.00473(19) 0.00269(18) 0.0170(2)
N8 0.0388(14) 0.0355(13) 0.0338(13) 0.0057(10) 0.0048(11) 0.0159(11)
N28 0.0359(14) 0.0492(16) 0.0326(13) 0.0027(11) 0.0024(11) 0.0162(12)
C7 0.0411(17) 0.0397(17) 0.0420(17) 0.0089(14) 0.0054(14) 0.0187(14)
C10 0.0460(18) 0.0475(19) 0.0381(17) 0.0076(14) 0.0042(14) 0.0241(16)
C11 0.0416(18) 0.055(2) 0.0484(19) 0.0039(16) 0.0073(15) 0.0247(16)
C21 0.0488(19) 0.0447(18) 0.0352(16) 0.0088(14) 0.0054(14) 0.0199(16)
C1 0.0424(18) 0.065(2) 0.0325(16) 0.0135(15) 0.0087(13) 0.0258(17)
C29 0.0402(18) 0.062(2) 0.0333(17) 0.0006(15) -0.0029(14) 0.0192(17)
C6 0.0376(17) 0.0438(18) 0.0421(17) 0.0104(14) 0.0029(13) 0.0186(14)
C2 0.050(2) 0.077(3) 0.0342(17) 0.0064(17) 0.0077(15) 0.036(2)
C5 0.0412(17) 0.0496(19) 0.0282(15) 0.0036(13) -0.0005(12) 0.0209(15)
C26 0.045(2) 0.085(3) 0.0360(18) 0.0055(18) 0.0008(15) 0.033(2)
C13 0.0434(18) 0.0468(19) 0.050(2) 0.0177(16) 0.0156(15) 0.0183(16)
C30 0.0386(18) 0.080(3) 0.0432(19) 0.0114(18) 0.0055(15) 0.0242(19)
C22 0.0436(18) 0.0516(19) 0.0347(16) 0.0080(14) 0.0105(14) 0.0192(16)
C23 0.055(2) 0.0465(19) 0.0348(16) 0.0037(14) 0.0041(14) 0.0245(17)
C3 0.067(2) 0.068(2) 0.0363(18) -0.0036(16) -0.0036(16) 0.046(2)
C4 0.052(2) 0.0478(19) 0.0385(17) -0.0043(14) -0.0086(15) 0.0254(17)
C27 0.0405(18) 0.055(2) 0.0378(17) 0.0024(15) 0.0010(14) 0.0224(16)
C9 0.0386(17) 0.0482(18) 0.0329(16) 0.0094(13) 0.0051(13) 0.0185(15)
C12 0.047(2) 0.059(2) 0.057(2) 0.0148(18) 0.0205(17) 0.0258(18)
C25 0.0419(18) 0.063(2) 0.0279(15) 0.0053(14) 0.0006(13) 0.0212(17)
C24 0.054(2) 0.0442(19) 0.0338(17) 0.0047(14) 0.0024(15) 0.0124(16)
C33 0.0445(19) 0.048(2) 0.057(2) 0.0021(17) 0.0083(16) 0.0172(17)
C31 0.052(2) 0.083(3) 0.074(3) 0.026(2) 0.015(2) 0.038(2)
C32 0.058(2) 0.061(2) 0.074(3) 0.006(2) 0.019(2) 0.031(2)
Fe3 0.0457(4) 0.0485(4) 0.0354(4) -0.0034(3) 0.0011(3) 0.0250(3)
N48 0.0355(13) 0.0439(15) 0.0332(13) 0.0078(11) 0.0058(10) 0.0185(12)
C45 0.0473(19) 0.0398(17) 0.0371(17) -0.0022(13) 0.0035(14) 0.0217(15)
C44 0.043(2) 0.059(2) 0.059(2) -0.0170(18) 0.0062(17) 0.0194(18)
C47 0.053(2) 0.0442(18) 0.0327(16) 0.0043(13) 0.0008(14) 0.0259(16)
C53 0.049(2) 0.048(2) 0.058(2) 0.0165(17) 0.0180(17) 0.0181(17)
C49 0.057(2) 0.0449(19) 0.0338(17) 0.0026(14) 0.0084(15) 0.0162(16)
C51 0.064(2) 0.092(3) 0.0391(19) 0.027(2) 0.0175(17) 0.045(2)
C41 0.063(2) 0.0426(19) 0.057(2) 0.0014(16) 0.0179(18) 0.0241(18)
C43 0.072(3) 0.096(4) 0.048(2) -0.021(2) -0.013(2) 0.059(3)
C46 0.089(3) 0.058(2) 0.0374(19) -0.0015(16) 0.0001(19) 0.046(2)
C50 0.059(2) 0.080(3) 0.0343(18) 0.0081(18) 0.0063(16) 0.025(2)
C42 0.131(5) 0.076(3) 0.043(2) 0.013(2) 0.022(2) 0.075(3)
C52 0.079(3) 0.074(3) 0.066(3) 0.039(2) 0.031(2) 0.044(3)
Fe2 0.0334(3) 0.0323(3) 0.0340(3) 0.0062(2) 0.0066(2) 0.0129(3)
N68 0.0382(14) 0.0423(14) 0.0342(13) 0.0065(11) 0.0063(11) 0.0194(12)
C65 0.0391(17) 0.0384(16) 0.0395(17) 0.0096(13) 0.0064(13) 0.0177(14)
C63 0.0365(16) 0.0458(18) 0.0445(18) 0.0133(14) 0.0105(14) 0.0204(14)
C66 0.0439(18) 0.0416(17) 0.0369(17) 0.0064(14) 0.0073(14) 0.0129(15)
C62 0.0469(18) 0.0395(17) 0.0399(17) 0.0055(13) 0.0093(14) 0.0224(15)
C64 0.0365(16) 0.0403(17) 0.0423(17) 0.0080(14) 0.0039(13) 0.0149(14)
C73 0.0411(19) 0.059(2) 0.0430(19) 0.0083(16) 0.0100(15) 0.0136(17)
C61 0.0444(18) 0.0359(16) 0.0402(17) 0.0082(13) 0.0064(14) 0.0183(14)
C67 0.0419(17) 0.0454(18) 0.0357(16) 0.0058(14) 0.0082(13) 0.0174(15)
C72 0.052(2) 0.080(3) 0.048(2) 0.0134(19) 0.0210(17) 0.026(2)
C71 0.060(2) 0.075(3) 0.0405(19) 0.0123(18) 0.0116(17) 0.029(2)
C69 0.0436(19) 0.060(2) 0.0371(17) 0.0086(16) 0.0028(14) 0.0218(17)
C70 0.057(2) 0.071(3) 0.0381(19) 0.0031(17) 0.0060(16) 0.026(2)
F16 0.0452(12) 0.0458(12) 0.0964(19) 0.0100(12) 0.0253(12) 0.0145(10)
F15 0.0604(14) 0.0553(13) 0.0850(18) 0.0193(12) 0.0353(13) 0.0196(11)
F14 0.105(2) 0.087(2) 0.0552(16) 0.0097(14) 0.0089(15) 0.0053(18)
F13 0.094(2) 0.0730(18) 0.131(3) 0.0413(18) 0.036(2) 0.0548(17)
B4 0.048(2) 0.040(2) 0.061(3) 0.0154(18) 0.0174(19) 0.0166(18)
F23 0.0549(13) 0.0636(14) 0.0589(13) -0.0136(11) 0.0001(10) 0.0308(11)
F22 0.0563(14) 0.0530(13) 0.0744(16) 0.0088(12) 0.0014(12) 0.0090(11)
F21 0.0666(18) 0.0715(19) 0.164(3) -0.029(2) -0.009(2) 0.0396(16)
F24 0.183(4) 0.074(2) 0.0600(18) -0.0030(15) 0.050(2) -0.030(2)
B5 0.049(2) 0.041(2) 0.048(2) -0.0012(17) 0.0120(18) 0.0124(18)
F18 0.0517(14) 0.0688(16) 0.0676(16) -0.0048(12) 0.0008(11) 0.0059(12)
F20 0.0754(18) 0.105(2) 0.0790(19) 0.0478(17) 0.0269(15) 0.0424(17)
F17 0.0628(16) 0.090(2) 0.104(2) 0.0486(18) 0.0107(15) 0.0295(15)
F19 0.081(2) 0.078(2) 0.094(2) -0.0195(17) 0.0212(17) 0.0076(16)
B6 0.048(2) 0.055(3) 0.057(3) 0.011(2) 0.008(2) 0.012(2)
F2 0.0704(16) 0.0789(18) 0.0785(18) -0.0138(14) -0.0101(13) 0.0432(15)
F4 0.0827(19) 0.097(2) 0.0658(16) 0.0224(15) 0.0179(14) 0.0422(17)
F1 0.0584(16) 0.0595(16) 0.126(3) 0.0085(16) -0.0115(16) 0.0061(13)
F3 0.142(3) 0.0735(19) 0.106(3) 0.0434(18) 0.007(2) 0.055(2)
B1 0.052(2) 0.046(2) 0.051(2) 0.0120(18) 0.0084(18) 0.0208(19)
F6 0.106(2) 0.0465(12) 0.0451(12) 0.0082(10) 0.0206(12) 0.0285(13)
F8 0.084(2) 0.273(6) 0.168(4) 0.163(5) 0.067(3) 0.094(3)
F5 0.153(3) 0.102(2) 0.113(3) 0.058(2) 0.073(2) 0.093(2)
F7 0.170(4) 0.080(2) 0.0595(18) 0.0013(16) -0.012(2) 0.004(2)
B2 0.060(3) 0.045(2) 0.044(2) 0.0055(17) 0.0099(18) 0.0209(19)
F10 0.081(2) 0.0744(19) 0.158(3) 0.047(2) 0.017(2) 0.0385(17)
F11 0.188(4) 0.134(3) 0.076(2) -0.002(2) 0.007(2) 0.130(3)
F12 0.166(4) 0.138(3) 0.0636(19) 0.0210(19) 0.026(2) 0.101(3)
F9 0.0597(19) 0.091(2) 0.238(5) -0.029(3) -0.012(3) 0.0354(18)
B3 0.056(2) 0.044(2) 0.059(3) -0.0032(19) 0.001(2) 0.027(2)

loop_
_atom_type_symbol
_atom_type_description
_atom_type_scat_dispersion_real
_atom_type_scat_dispersion_imag
_atom_type_scat_source
C C 0.0033 0.0016 'International Tables Vol C Tables 4.2.6.8 and 6.1.1.4'
H H 0.0000 0.0000 'International Tables Vol C Tables 4.2.6.8 and 6.1.1.4'
N N 0.0061 0.0033 'International Tables Vol C Tables 4.2.6.8 and 6.1.1.4'
B B 0.0013 0.0007 'International Tables Vol C Tables 4.2.6.8 and 6.1.1.4'
F F 0.0171 0.0103 'International Tables Vol C Tables 4.2.6.8 and 6.1.1.4'
Fe Fe 0.3463 0.8444 'International Tables Vol C Tables 4.2.6.8 and 6.1.1.4'

loop_
_geom_angle_atom_site_label_1
_geom_angle_atom_site_label_2
_geom_angle_atom_site_label_3
_geom_angle
_geom_angle_site_symmetry_1
_geom_angle_site_symmetry_3
_geom_angle_publ_flag
C2 Fe1 C3 40.16(17) . . ?
C2 Fe1 C22 170.93(15) . . ?
C3 Fe1 C22 134.02(16) . . ?
C2 Fe1 C21 131.55(15) . . ?
C3 Fe1 C21 109.90(15) . . ?
C22 Fe1 C21 39.79(14) . . ?
C2 Fe1 C1 40.22(15) . . ?
C3 Fe1 C1 67.00(16) . . ?
C22 Fe1 C1 148.73(14) . . ?
C21 Fe1 C1 170.28(14) . . ?
C2 Fe1 C23 146.40(16) . . ?
C3 Fe1 C23 173.33(17) . . ?
C22 Fe1 C23 39.77(14) . . ?
C21 Fe1 C23 66.69(14) . . ?
C1 Fe1 C23 117.34(15) . . ?
C2 Fe1 C25 107.68(14) . . ?
C3 Fe1 C25 114.85(15) . . ?
C22 Fe1 C25 67.15(14) . . ?
C21 Fe1 C25 40.25(14) . . ?
C1 Fe1 C25 131.58(14) . . ?
C23 Fe1 C25 66.65(14) . . ?
C2 Fe1 C24 114.83(16) . . ?
C3 Fe1 C24 145.82(16) . . ?
C22 Fe1 C24 66.43(14) . . ?
C21 Fe1 C24 66.69(14) . . ?
C1 Fe1 C24 110.27(15) . . ?
C23 Fe1 C24 39.19(15) . . ?
C25 Fe1 C24 39.69(15) . . ?
C2 Fe1 C4 67.20(16) . . ?
C3 Fe1 C4 39.79(15) . . ?
C22 Fe1 C4 112.71(15) . . ?
C21 Fe1 C4 117.48(15) . . ?
C1 Fe1 C4 66.58(16) . . ?
C23 Fe1 C4 135.78(15) . . ?
C25 Fe1 C4 147.07(15) . . ?
C24 Fe1 C4 173.02(14) . . ?
C2 Fe1 C5 67.05(14) . . ?
C3 Fe1 C5 66.45(14) . . ?
C22 Fe1 C5 119.08(14) . . ?
C21 Fe1 C5 148.80(14) . . ?
C1 Fe1 C5 39.66(14) . . ?
C23 Fe1 C5 113.20(13) . . ?
C25 Fe1 C5 170.84(14) . . ?
C24 Fe1 C5 134.46(14) . . ?
C4 Fe1 C5 39.24(14) . . ?
C9 N8 C7 113.4(2) . . ?
C9 N8 C13 110.8(3) . . ?
C7 N8 C13 109.2(2) . . ?
C33 N28 C27 112.3(3) . . ?
C33 N28 C29 111.4(3) . . ?
C27 N28 C29 110.3(3) . . ?
N8 C7 C6 113.1(3) . . ?
C11 C10 C9 111.8(3) . . ?
C10 C11 C12 109.7(3) . . ?
C22 C21 C25 108.0(3) . . ?
C22 C21 Fe1 69.89(19) . . ?
C25 C21 Fe1 70.53(19) . . ?
C2 C1 C5 108.1(3) . . ?
C2 C1 Fe1 68.4(2) . . ?
C5 C1 Fe1 72.02(19) . . ?
C30 C29 N28 111.8(3) . . ?
C5 C6 C7 112.1(3) . . ?
C3 C2 C1 107.9(3) . . ?
C3 C2 Fe1 70.5(2) . . ?
C1 C2 Fe1 71.3(2) . . ?
C4 C5 C1 107.3(3) . . ?
C4 C5 C6 128.5(3) . . ?
C1 C5 C6 124.2(3) . . ?
C4 C5 Fe1 69.24(18) . . ?
C1 C5 Fe1 68.32(18) . . ?
C6 C5 Fe1 129.0(2) . . ?
C25 C26 C27 109.5(3) . . ?
N8 C13 C12 111.4(3) . . ?
C29 C30 C31 111.8(3) . . ?
C21 C22 C23 108.3(3) . . ?
C21 C22 Fe1 70.32(19) . . ?
C23 C22 Fe1 70.9(2) . . ?
C24 C23 C22 108.2(3) . . ?
C24 C23 Fe1 70.9(2) . . ?
C22 C23 Fe1 69.33(19) . . ?
C2 C3 C4 108.7(3) . . ?
C2 C3 Fe1 69.4(2) . . ?
C4 C3 Fe1 71.8(2) . . ?
C3 C4 C5 108.0(4) . . ?
C3 C4 Fe1 68.4(2) . . ?
C5 C4 Fe1 71.52(19) . . ?
N28 C27 C26 112.4(3) . . ?
N8 C9 C10 111.2(3) . . ?
C11 C12 C13 110.7(3) . . ?
C24 C25 C21 106.9(3) . . ?
C24 C25 C26 126.3(4) . . ?
C21 C25 C26 126.8(4) . . ?
C24 C25 Fe1 70.53(19) . . ?
C21 C25 Fe1 69.22(19) . . ?
C26 C25 Fe1 124.3(2) . . ?
C23 C24 C25 108.5(3) . . ?
C23 C24 Fe1 69.9(2) . . ?
C25 C24 Fe1 69.78(19) . . ?
N28 C33 C32 111.8(3) . . ?
C30 C31 C32 110.8(4) . . ?
C33 C32 C31 111.5(4) . . ?
C44 Fe3 C44 180.0(3) 2 . ?
C44 Fe3 C43 40.00(19) 2 2 ?
C44 Fe3 C43 140.00(19) . 2 ?
C44 Fe3 C43 140.00(19) 2 . ?
C44 Fe3 C43 40.00(19) . . ?
C43 Fe3 C43 180.00(18) 2 . ?
C44 Fe3 C42 114.1(2) 2 . ?
C44 Fe3 C42 65.9(2) . . ?
C43 Fe3 C42 141.3(2) 2 . ?
C43 Fe3 C42 38.7(2) . . ?
C44 Fe3 C42 65.9(2) 2 2 ?
C44 Fe3 C42 114.1(2) . 2 ?
C43 Fe3 C42 38.7(2) 2 2 ?
C43 Fe3 C42 141.3(2) . 2 ?
C42 Fe3 C42 180.0(4) . 2 ?
C44 Fe3 C41 113.93(16) 2 . ?
C44 Fe3 C41 66.07(16) . . ?
C43 Fe3 C41 113.80(18) 2 . ?
C43 Fe3 C41 66.20(18) . . ?
C42 Fe3 C41 39.77(18) . . ?
C42 Fe3 C41 140.23(18) 2 . ?
C44 Fe3 C41 66.07(16) 2 2 ?
C44 Fe3 C41 113.93(16) . 2 ?
C43 Fe3 C41 66.20(18) 2 2 ?
C43 Fe3 C41 113.80(18) . 2 ?
C42 Fe3 C41 140.23(18) . 2 ?
C42 Fe3 C41 39.77(18) 2 2 ?
C41 Fe3 C41 180.0(3) . 2 ?
C44 Fe3 C45 140.50(14) 2 . ?
C44 Fe3 C45 39.50(14) . . ?
C43 Fe3 C45 113.25(14) 2 . ?
C43 Fe3 C45 66.75(14) . . ?
C42 Fe3 C45 66.37(15) . . ?
C42 Fe3 C45 113.63(15) 2 . ?
C41 Fe3 C45 39.42(15) . . ?
C41 Fe3 C45 140.58(15) 2 . ?
C44 Fe3 C45 39.50(14) 2 2 ?
C44 Fe3 C45 140.50(14) . 2 ?
C43 Fe3 C45 66.75(14) 2 2 ?
C43 Fe3 C45 113.25(14) . 2 ?
C42 Fe3 C45 113.63(15) . 2 ?
C42 Fe3 C45 66.37(15) 2 2 ?
C41 Fe3 C45 140.58(15) . 2 ?
C41 Fe3 C45 39.42(15) 2 2 ?
C45 Fe3 C45 180.0(2) . 2 ?
C53 N48 C47 112.7(3) . . ?
C53 N48 C49 109.7(3) . . ?
C47 N48 C49 110.7(3) . . ?
C44 C45 C41 107.0(4) . . ?
C44 C45 C46 127.1(4) . . ?
C41 C45 C46 125.9(4) . . ?
C44 C45 Fe3 69.1(2) . . ?
C41 C45 Fe3 70.0(2) . . ?
C46 C45 Fe3 123.9(2) . . ?
C45 C44 C43 108.6(4) . . ?
C45 C44 Fe3 71.4(2) . . ?
C43 C44 Fe3 70.1(2) . . ?
N48 C47 C46 111.2(3) . . ?
N48 C53 C52 110.1(3) . . ?
N48 C49 C50 109.8(3) . . ?
C50 C51 C52 109.5(3) . . ?
C45 C41 C42 107.7(4) . . ?
C45 C41 Fe3 70.5(2) . . ?
C42 C41 Fe3 69.7(2) . . ?
C42 C43 C44 107.8(4) . . ?
C42 C43 Fe3 71.0(3) . . ?
C44 C43 Fe3 69.9(2) . . ?
C45 C46 C47 110.9(3) . . ?
C51 C50 C49 111.7(3) . . ?
C43 C42 C41 108.8(4) . . ?
C43 C42 Fe3 70.3(3) . . ?
C41 C42 Fe3 70.6(2) . . ?
C53 C52 C51 111.3(3) . . ?
C63 Fe2 C63 180.00(19) . 2_656 ?
C63 Fe2 C62 40.10(14) . . ?
C63 Fe2 C62 139.90(14) 2_656 . ?
C63 Fe2 C62 139.90(14) . 2_656 ?
C63 Fe2 C62 40.10(14) 2_656 2_656 ?
C62 Fe2 C62 180.000(1) . 2_656 ?
C63 Fe2 C64 140.15(14) . 2_656 ?
C63 Fe2 C64 39.85(14) 2_656 2_656 ?
C62 Fe2 C64 113.07(14) . 2_656 ?
C62 Fe2 C64 66.93(14) 2_656 2_656 ?
C63 Fe2 C64 39.85(14) . . ?
C63 Fe2 C64 140.15(14) 2_656 . ?
C62 Fe2 C64 66.93(14) . . ?
C62 Fe2 C64 113.07(14) 2_656 . ?
C64 Fe2 C64 180.000(1) 2_656 . ?
C63 Fe2 C61 112.76(13) . 2_656 ?
C63 Fe2 C61 67.24(13) 2_656 2_656 ?
C62 Fe2 C61 139.62(13) . 2_656 ?
C62 Fe2 C61 40.38(13) 2_656 2_656 ?
C64 Fe2 C61 66.40(13) 2_656 2_656 ?
C64 Fe2 C61 113.60(13) . 2_656 ?
C63 Fe2 C61 67.24(13) . . ?
C63 Fe2 C61 112.76(13) 2_656 . ?
C62 Fe2 C61 40.38(13) . . ?
C62 Fe2 C61 139.62(13) 2_656 . ?
C64 Fe2 C61 113.60(13) 2_656 . ?
C64 Fe2 C61 66.40(13) . . ?
C61 Fe2 C61 180.00(17) 2_656 . ?
C63 Fe2 C65 113.14(13) . 2_656 ?
C63 Fe2 C65 66.86(13) 2_656 2_656 ?
C62 Fe2 C65 113.02(13) . 2_656 ?
C62 Fe2 C65 66.98(13) 2_656 2_656 ?
C64 Fe2 C65 39.47(13) 2_656 2_656 ?
C64 Fe2 C65 140.53(13) . 2_656 ?
C61 Fe2 C65 39.34(13) 2_656 2_656 ?
C61 Fe2 C65 140.66(13) . 2_656 ?
C63 Fe2 C65 66.86(13) . . ?
C63 Fe2 C65 113.14(13) 2_656 . ?
C62 Fe2 C65 66.98(13) . . ?
C62 Fe2 C65 113.02(13) 2_656 . ?
C64 Fe2 C65 140.53(13) 2_656 . ?
C64 Fe2 C65 39.47(13) . . ?
C61 Fe2 C65 140.66(13) 2_656 . ?
C61 Fe2 C65 39.34(13) . . ?
C65 Fe2 C65 180.00(10) 2_656 . ?
C73 N68 C69 110.9(3) . . ?
C73 N68 C67 109.6(3) . . ?
C69 N68 C67 114.5(3) . . ?
C61 C65 C64 107.0(3) . . ?
C61 C65 C66 128.4(3) . . ?
C64 C65 C66 124.6(3) . . ?
C61 C65 Fe2 68.86(18) . . ?
C64 C65 Fe2 68.53(18) . . ?
C66 C65 Fe2 129.4(2) . . ?
C64 C63 C62 108.1(3) . . ?
C64 C63 Fe2 71.02(19) . . ?
C62 C63 Fe2 70.16(19) . . ?
C65 C66 C67 112.9(3) . . ?
C63 C62 C61 107.6(3) . . ?
C63 C62 Fe2 69.74(19) . . ?
C61 C62 Fe2 70.79(18) . . ?
C63 C64 C65 109.0(3) . . ?
C63 C64 Fe2 69.14(19) . . ?
C65 C64 Fe2 72.00(19) . . ?
N68 C73 C72 111.1(3) . . ?
C65 C61 C62 108.3(3) . . ?
C65 C61 Fe2 71.80(18) . . ?
C62 C61 Fe2 68.83(18) . . ?
C66 C67 N68 112.9(3) . . ?
C71 C72 C73 111.4(3) . . ?
C70 C71 C72 110.1(3) . . ?
N68 C69 C70 109.6(3) . . ?
C71 C70 C69 112.2(3) . . ?
F13 B4 F14 109.2(4) . . ?
F13 B4 F15 110.2(3) . . ?
F14 B4 F15 109.1(4) . . ?
F13 B4 F16 111.1(4) . . ?
F14 B4 F16 108.5(3) . . ?
F15 B4 F16 108.7(3) . . ?
F21 B5 F24 111.1(4) . . ?
F21 B5 F23 109.9(4) . . ?
F24 B5 F23 107.2(4) . . ?
F21 B5 F22 109.5(4) . . ?
F24 B5 F22 107.9(4) . . ?
F23 B5 F22 111.3(3) . . ?
F17 B6 F20 111.5(4) . . ?
F17 B6 F18 109.7(4) . . ?
F20 B6 F18 111.1(4) . . ?
F17 B6 F19 110.3(4) . . ?
F20 B6 F19 107.0(4) . . ?
F18 B6 F19 107.2(4) . . ?
F3 B1 F4 110.4(4) . . ?
F3 B1 F1 115.5(4) . . ?
F4 B1 F1 108.6(4) . . ?
F3 B1 F2 108.8(4) . . ?
F4 B1 F2 104.5(4) . . ?
F1 B1 F2 108.5(4) . . ?
F7 B2 F8 111.1(5) . . ?
F7 B2 F5 109.7(4) . . ?
F8 B2 F5 108.6(4) . . ?
F7 B2 F6 109.8(4) . . ?
F8 B2 F6 107.3(4) . . ?
F5 B2 F6 110.3(3) . . ?
F11 B3 F10 110.8(5) . . ?
F11 B3 F12 108.7(4) . . ?
F10 B3 F12 109.2(4) . . ?
F11 B3 F9 110.1(4) . . ?
F10 B3 F9 105.2(4) . . ?
F12 B3 F9 112.7(5) . . ?

loop_
_geom_bond_atom_site_label_1
_geom_bond_atom_site_label_2
_geom_bond_distance
_geom_bond_site_symmetry_2
_geom_bond_publ_flag
Fe1 C2 2.051(4) . ?
Fe1 C3 2.065(4) . ?
Fe1 C22 2.073(3) . ?
Fe1 C21 2.078(3) . ?
Fe1 C1 2.089(3) . ?
Fe1 C23 2.093(3) . ?
Fe1 C25 2.096(3) . ?
Fe1 C24 2.106(4) . ?
Fe1 C4 2.108(3) . ?
Fe1 C5 2.138(3) . ?
N8 C9 1.503(4) . ?
N8 C7 1.505(4) . ?
N8 C13 1.513(4) . ?
N28 C33 1.501(5) . ?
N28 C27 1.506(4) . ?
N28 C29 1.512(4) . ?
C7 C6 1.512(5) . ?
C10 C11 1.515(5) . ?
C10 C9 1.515(5) . ?
C11 C12 1.514(5) . ?
C21 C22 1.413(5) . ?
C21 C25 1.436(5) . ?
C1 C2 1.424(5) . ?
C1 C5 1.435(5) . ?
C29 C30 1.504(5) . ?
C6 C5 1.491(5) . ?
C2 C3 1.413(6) . ?
C5 C4 1.426(5) . ?
C26 C25 1.499(5) . ?
C26 C27 1.528(5) . ?
C13 C12 1.520(5) . ?
C30 C31 1.510(7) . ?
C22 C23 1.417(5) . ?
C23 C24 1.409(6) . ?
C3 C4 1.421(6) . ?
C25 C24 1.426(6) . ?
C33 C32 1.515(5) . ?
C31 C32 1.527(7) . ?
Fe3 C44 2.070(4) 2 ?
Fe3 C44 2.070(4) . ?
Fe3 C43 2.073(4) 2 ?
Fe3 C43 2.073(4) . ?
Fe3 C42 2.083(4) . ?
Fe3 C42 2.083(4) 2 ?
Fe3 C41 2.095(4) . ?
Fe3 C41 2.095(4) 2 ?
Fe3 C45 2.101(3) . ?
Fe3 C45 2.101(3) 2 ?
N48 C53 1.497(4) . ?
N48 C47 1.499(4) . ?
N48 C49 1.511(4) . ?
C45 C44 1.410(5) . ?
C45 C41 1.415(5) . ?
C45 C46 1.498(5) . ?
C44 C43 1.417(7) . ?
C47 C46 1.520(5) . ?
C53 C52 1.518(6) . ?
C49 C50 1.522(5) . ?
C51 C50 1.507(6) . ?
C51 C52 1.529(7) . ?
C41 C42 1.421(7) . ?
C43 C42 1.378(8) . ?
Fe2 C63 2.069(3) . ?
Fe2 C63 2.069(3) 2_656 ?
Fe2 C62 2.074(3) . ?
Fe2 C62 2.074(3) 2_656 ?
Fe2 C64 2.094(3) 2_656 ?
Fe2 C64 2.094(3) . ?
Fe2 C61 2.101(3) 2_656 ?
Fe2 C61 2.101(3) . ?
Fe2 C65 2.139(3) 2_656 ?
Fe2 C65 2.139(3) . ?
N68 C73 1.497(5) . ?
N68 C69 1.500(4) . ?
N68 C67 1.514(4) . ?
C65 C61 1.428(5) . ?
C65 C64 1.430(5) . ?
C65 C66 1.494(5) . ?
C63 C64 1.419(5) . ?
C63 C62 1.420(5) . ?
C66 C67 1.505(5) . ?
C62 C61 1.441(5) . ?
C73 C72 1.521(5) . ?
C72 C71 1.514(6) . ?
C71 C70 1.508(6) . ?
C69 C70 1.527(5) . ?
F16 B4 1.400(5) . ?
F15 B4 1.386(5) . ?
F14 B4 1.375(6) . ?
F13 B4 1.366(5) . ?
F23 B5 1.380(5) . ?
F22 B5 1.380(5) . ?
F21 B5 1.365(6) . ?
F24 B5 1.368(6) . ?
F18 B6 1.388(5) . ?
F20 B6 1.377(6) . ?
F17 B6 1.368(6) . ?
F19 B6 1.392(6) . ?
F2 B1 1.405(5) . ?
F4 B1 1.369(5) . ?
F1 B1 1.381(5) . ?
F3 B1 1.354(5) . ?
F6 B2 1.401(5) . ?
F8 B2 1.338(6) . ?
F5 B2 1.369(5) . ?
F7 B2 1.336(6) . ?
F10 B3 1.366(6) . ?
F11 B3 1.335(5) . ?
F12 B3 1.367(6) . ?
F9 B3 1.377(6) . ?
